data_7025997
loop_
_publ_author_name
'Wright, William R. H.'
'Batsanov, Andrei S.'
'Howard, Judith A. K.'
'Tooze, Robert P.'
'Hanton, Martin J.'
'Dyer, Philip W.'

_publ_section_title
;
 Exploring the reactivity of tungsten bis(imido) dimethyl complexes with
 methyl aluminium reagents: implications for ethylene dimerization.
;
_journal_issue 30
_journal_name_full 'Dalton transactions (Cambridge, England : 2003)'
_journal_page_first 7038
_journal_page_last 7045
_journal_paper_doi 10.1039/c0dt00110d
_journal_volume 39
_journal_year 2010
_chemical_formula_moiety 'C30 H48 N2 O W'
_chemical_formula_sum 'C30 H48 N2 O W'
_chemical_formula_weight 636.55
_chemical_name_systematic
;
?
;
_space_group_IT_number 14
_symmetry_cell_setting monoclinic
_symmetry_space_group_name_Hall '-P 2ybc'
_symmetry_space_group_name_H-M 'P 1 21/c 1'
_atom_sites_solution_hydrogens geom
_atom_sites_solution_primary direct
_atom_sites_solution_secondary difmap
_audit_creation_method SHELXL-97
_cell_angle_alpha 90.00
_cell_angle_beta 95.20(2)
_cell_angle_gamma 90.00
_cell_formula_units_Z 12
_cell_length_a 19.506(2)
_cell_length_b 16.994(2)
_cell_length_c 26.404(3)
_cell_measurement_reflns_used 9608
_cell_measurement_temperature 120(2)
_cell_measurement_theta_max 29.97
_cell_measurement_theta_min 2.30
_cell_volume 8716.5(17)
_computing_cell_refinement 'SAINT version 7.46A (Bruker, 2007)'
_computing_data_collection 'SMART version 5.049 (Bruker, 1998)'
_computing_data_reduction 'SAINT version 7.46A (Bruker, 2007)'
_computing_molecular_graphics 'SHELXTL version 6.14 (Bruker, 2003)'
_computing_publication_material 'SHELXTL version 6.14 (Bruker, 2003)'
_computing_structure_refinement 'SHELXTL version 6.14 (Bruker, 2003)'
_computing_structure_solution 'SHELXTL version 6.14 (Bruker, 2003)'
_diffrn_ambient_temperature 120(2)
_diffrn_detector_area_resol_mean 8
_diffrn_measured_fraction_theta_full 0.982
_diffrn_measured_fraction_theta_max 0.982
_diffrn_measurement_device_type 'Siemens SMART 1K CCD area detector'
_diffrn_measurement_method '\w scans'
_diffrn_radiation_monochromator graphite
_diffrn_radiation_source 'fine-focus sealed tube'
_diffrn_radiation_type MoK\a
_diffrn_radiation_wavelength 0.71073
_diffrn_reflns_av_R_equivalents 0.0456
_diffrn_reflns_av_sigmaI/netI 0.0366
_diffrn_reflns_limit_h_max 27
_diffrn_reflns_limit_h_min -27
_diffrn_reflns_limit_k_max 23
_diffrn_reflns_limit_k_min -23
_diffrn_reflns_limit_l_max 37
_diffrn_reflns_limit_l_min -36
_diffrn_reflns_number 121256
_diffrn_reflns_theta_full 30.03
_diffrn_reflns_theta_max 30.03
_diffrn_reflns_theta_min 1.05
_diffrn_standards_number 0
_exptl_absorpt_coefficient_mu 3.999
_exptl_absorpt_correction_T_max 0.4323
_exptl_absorpt_correction_T_min 0.1700
_exptl_absorpt_correction_type multi-scan
_exptl_absorpt_process_details 'SADABS 2006/1 (Bruker), R(int)=0.103 before correction'
_exptl_crystal_colour yellow
_exptl_crystal_density_diffrn 1.455
_exptl_crystal_density_method 'not measured'
_exptl_crystal_description block
_exptl_crystal_F_000 3888
_exptl_crystal_size_max 0.26
_exptl_crystal_size_mid 0.23
_exptl_crystal_size_min 0.15
_refine_diff_density_max 3.876
_refine_diff_density_min -3.908
_refine_diff_density_rms 0.182
_refine_ls_extinction_method none
_refine_ls_goodness_of_fit_ref 1.113
_refine_ls_hydrogen_treatment constr
_refine_ls_matrix_type full
_refine_ls_number_parameters 979
_refine_ls_number_reflns 25037
_refine_ls_number_restraints 0
_refine_ls_restrained_S_all 1.113
_refine_ls_R_factor_all 0.0721
_refine_ls_R_factor_gt 0.0447
_refine_ls_shift/su_max 0.024
_refine_ls_shift/su_mean 0.001
_refine_ls_structure_factor_coef Fsqd
_refine_ls_weighting_details 'calc w=1/[\s^2^(Fo^2^)+(0.0422P)^2^+40.8139P] where P=(Fo^2^+2Fc^2^)/3'
_refine_ls_weighting_scheme calc
_refine_ls_wR_factor_gt 0.1032
_refine_ls_wR_factor_ref 0.1189
_reflns_number_gt 18725
_reflns_number_total 25037
_reflns_threshold_expression I>2\s(I)
_cod_data_source_file c0dt00110d.txt
_cod_data_source_block 3
_cod_depositor_comments
;
The following automatic conversions were performed:

'_symmetry_cell_setting' value 'Monoclinic' changed to 'monoclinic'
according to /home/saulius/struct/CIF-dictionaries/cif_core.dic
dictionary named 'cif_core.dic' version 2.4.2 from 2011-04-26.

Automatic conversion script
Id: cif_fix_values 1891 2012-01-12 08:04:46Z andrius 
;
_cod_original_cell_volume 8716.4(18)
_cod_original_sg_symbol_H-M 'P 21/c'
_cod_database_code 7025997

loop_
_symmetry_equiv_pos_as_xyz
'x, y, z'
'-x, y+1/2, -z+1/2'
'-x, -y, -z'
'x, -y-1/2, z-1/2'

loop_
_atom_site_label
_atom_site_type_symbol
_atom_site_fract_x
_atom_site_fract_y
_atom_site_fract_z
_atom_site_U_iso_or_equiv
_atom_site_adp_type
_atom_site_occupancy
_atom_site_symmetry_multiplicity
_atom_site_calc_flag
_atom_site_refinement_flags
W1A W 0.776572(9) 0.152620(11) 0.450443(7) 0.02011(5) Uani 1 1 d .
O1A O 0.74828(19) 0.0237(2) 0.42798(13) 0.0301(8) Uani 1 1 d .
N1A N 0.7853(2) 0.2556(2) 0.44563(15) 0.0246(8) Uani 1 1 d .
N2A N 0.8002(2) 0.1197(2) 0.51379(14) 0.0214(7) Uani 1 1 d .
C1A C 0.8540(3) 0.1211(3) 0.40066(19) 0.0295(10) Uani 1 1 d .
H1A1 H 0.8672 0.0660 0.4064 0.043(10) Uiso 1 1 d R
H1A2 H 0.8944 0.1549 0.4078 0.043(10) Uiso 1 1 d R
H1A3 H 0.8354 0.1282 0.3652 0.043(10) Uiso 1 1 d R
C2A C 0.6658(2) 0.1551(3) 0.43652(19) 0.0279(10) Uani 1 1 d .
H2A1 H 0.6529 0.1601 0.3999 0.050(11) Uiso 1 1 d R
H2A2 H 0.6476 0.2001 0.4543 0.050(11) Uiso 1 1 d R
H2A3 H 0.6466 0.1062 0.4490 0.050(11) Uiso 1 1 d R
C3A C 0.7809(4) -0.0402(3) 0.4564(3) 0.0481(16) Uani 1 1 d .
H3A1 H 0.7555 -0.0528 0.4862 0.058 Uiso 1 1 d R
H3A2 H 0.8291 -0.0270 0.4684 0.058 Uiso 1 1 d R
C4A C 0.7782(4) -0.1088(4) 0.4195(3) 0.058(2) Uani 1 1 d .
H4A1 H 0.7734 -0.1595 0.4374 0.069 Uiso 1 1 d R
H4A2 H 0.8200 -0.1106 0.4009 0.069 Uiso 1 1 d R
C5A C 0.7144(3) -0.0912(4) 0.3838(3) 0.0480(17) Uani 1 1 d .
H5A1 H 0.7162 -0.1181 0.3507 0.058 Uiso 1 1 d R
H5A2 H 0.6718 -0.1065 0.3989 0.058 Uiso 1 1 d R
C6A C 0.7195(3) -0.0042(4) 0.3783(2) 0.0409(14) Uani 1 1 d .
H6A1 H 0.7500 0.0096 0.3517 0.049 Uiso 1 1 d R
H6A2 H 0.6736 0.0192 0.3692 0.049 Uiso 1 1 d R
C7A C 0.8200(2) 0.1297(3) 0.56532(17) 0.0223(9) Uani 1 1 d .
C8A C 0.8895(2) 0.1178(3) 0.58341(18) 0.0234(9) Uani 1 1 d .
C9A C 0.9083(3) 0.1314(3) 0.63483(19) 0.0281(10) Uani 1 1 d .
H9A H 0.9551 0.1249 0.6478 0.034 Uiso 1 1 d R
C10A C 0.8603(3) 0.1540(3) 0.66759(19) 0.0284(10) Uani 1 1 d .
H10A H 0.8745 0.1641 0.7023 0.034 Uiso 1 1 d R
C11A C 0.7911(3) 0.1618(3) 0.64961(18) 0.0281(10) Uani 1 1 d .
H11A H 0.7583 0.1760 0.6725 0.034 Uiso 1 1 d R
C12A C 0.7696(2) 0.1493(3) 0.59865(18) 0.0228(9) Uani 1 1 d .
C13A C 0.9416(3) 0.0902(3) 0.5477(2) 0.0293(10) Uani 1 1 d .
H13A H 0.9168 0.0548 0.5220 0.035 Uiso 1 1 d R
C14A C 1.0005(3) 0.0425(4) 0.5750(3) 0.0473(16) Uani 1 1 d .
H141 H 1.0292 0.0770 0.5979 0.078(15) Uiso 1 1 d R
H142 H 1.0285 0.0195 0.5499 0.078(15) Uiso 1 1 d R
H143 H 0.9813 0.0004 0.5948 0.078(15) Uiso 1 1 d R
C15A C 0.9702(3) 0.1580(4) 0.5188(2) 0.0399(13) Uani 1 1 d .
H151 H 0.9323 0.1891 0.5022 0.035(9) Uiso 1 1 d R
H152 H 0.9984 0.1371 0.4929 0.035(9) Uiso 1 1 d R
H153 H 0.9986 0.1913 0.5425 0.035(9) Uiso 1 1 d R
C16A C 0.6940(2) 0.1528(3) 0.57899(19) 0.0284(10) Uani 1 1 d .
H16A H 0.6907 0.1815 0.5458 0.034 Uiso 1 1 d R
C17A C 0.6655(3) 0.0694(4) 0.5685(2) 0.0405(13) Uani 1 1 d .
H171 H 0.6692 0.0392 0.6003 0.061(13) Uiso 1 1 d R
H172 H 0.6920 0.0431 0.5436 0.061(13) Uiso 1 1 d R
H173 H 0.6170 0.0727 0.5551 0.061(13) Uiso 1 1 d R
C18A C 0.6495(3) 0.1965(4) 0.6142(2) 0.0431(14) Uani 1 1 d .
H18G H 0.6021 0.1999 0.5983 0.044(10) Uiso 1 1 d R
H18H H 0.6678 0.2496 0.6204 0.044(10) Uiso 1 1 d R
H18I H 0.6498 0.1681 0.6465 0.044(10) Uiso 1 1 d R
C19A C 0.7903(2) 0.3369(3) 0.44413(18) 0.0223(9) Uani 1 1 d .
C20A C 0.7962(2) 0.3816(3) 0.48994(18) 0.0230(9) Uani 1 1 d .
C21A C 0.8051(3) 0.4624(3) 0.4869(2) 0.0309(11) Uani 1 1 d .
H21A H 0.8097 0.4930 0.5171 0.037 Uiso 1 1 d R
C22A C 0.8077(3) 0.4991(3) 0.4398(2) 0.0355(12) Uani 1 1 d .
H22A H 0.8153 0.5542 0.4383 0.043 Uiso 1 1 d R
C23A C 0.7990(3) 0.4561(3) 0.39564(19) 0.0297(10) Uani 1 1 d .
H23A H 0.7991 0.4824 0.3639 0.036 Uiso 1 1 d R
C24A C 0.7900(2) 0.3752(3) 0.39640(18) 0.0238(9) Uani 1 1 d .
C25A C 0.7940(3) 0.3418(3) 0.54129(18) 0.0270(10) Uani 1 1 d .
H25A H 0.7725 0.2888 0.5354 0.032 Uiso 1 1 d R
C26A C 0.8667(3) 0.3297(3) 0.5664(2) 0.0331(11) Uani 1 1 d .
H261 H 0.8939 0.3002 0.5434 0.045(11) Uiso 1 1 d R
H262 H 0.8647 0.3001 0.5981 0.045(11) Uiso 1 1 d R
H263 H 0.8884 0.3809 0.5739 0.045(11) Uiso 1 1 d R
C27A C 0.7508(3) 0.3874(4) 0.5772(2) 0.0422(14) Uani 1 1 d .
H271 H 0.7709 0.4397 0.5836 0.055(12) Uiso 1 1 d R
H272 H 0.7504 0.3587 0.6093 0.055(12) Uiso 1 1 d R
H273 H 0.7036 0.3928 0.5614 0.055(12) Uiso 1 1 d R
C28A C 0.7844(3) 0.3288(3) 0.34733(18) 0.0279(10) Uani 1 1 d .
H28A H 0.7604 0.2782 0.3534 0.034 Uiso 1 1 d R
C29A C 0.8567(3) 0.3096(4) 0.3329(2) 0.0398(13) Uani 1 1 d .
H291 H 0.8534 0.2776 0.3020 0.050(11) Uiso 1 1 d R
H292 H 0.8817 0.2804 0.3608 0.050(11) Uiso 1 1 d R
H293 H 0.8812 0.3586 0.3270 0.050(11) Uiso 1 1 d R
C30A C 0.7438(3) 0.3713(4) 0.3032(2) 0.0419(14) Uani 1 1 d .
H301 H 0.7690 0.4184 0.2942 0.053(12) Uiso 1 1 d R
H302 H 0.6987 0.3866 0.3135 0.053(12) Uiso 1 1 d R
H303 H 0.7376 0.3362 0.2736 0.053(12) Uiso 1 1 d R
W1B W 0.881309(9) 0.629518(10) 0.714248(6) 0.01867(5) Uani 1 1 d .
O1B O 0.90269(18) 0.4984(2) 0.73168(14) 0.0281(7) Uani 1 1 d .
N1B N 0.87757(19) 0.7311(2) 0.72329(15) 0.0235(8) Uani 1 1 d .
N2B N 0.85781(19) 0.6049(2) 0.64984(15) 0.0209(7) Uani 1 1 d .
C1B C 0.8010(3) 0.5992(3) 0.76273(19) 0.0286(10) Uani 1 1 d .
H1B1 H 0.7640 0.6383 0.7584 0.040(10) Uiso 1 1 d R
H1B2 H 0.8203 0.5985 0.7983 0.040(10) Uiso 1 1 d R
H1B3 H 0.7825 0.5471 0.7533 0.040(10) Uiso 1 1 d R
C2B C 0.9916(2) 0.6245(3) 0.72824(19) 0.0254(9) Uani 1 1 d .
H2B1 H 1.0088 0.5777 0.7117 0.033(9) Uiso 1 1 d R
H2B2 H 1.0044 0.6216 0.7649 0.033(9) Uiso 1 1 d R
H2B3 H 1.0119 0.6717 0.7144 0.033(9) Uiso 1 1 d R
C3B C 0.8632(3) 0.4371(3) 0.7038(2) 0.0329(11) Uani 1 1 d .
H3B1 H 0.8835 0.4246 0.6718 0.039 Uiso 1 1 d R
H3B2 H 0.8149 0.4542 0.6956 0.039 Uiso 1 1 d R
C4B C 0.8663(3) 0.3661(3) 0.7387(2) 0.0399(13) Uani 1 1 d .
H4B1 H 0.8670 0.3166 0.7190 0.048 Uiso 1 1 d R
H4B2 H 0.8265 0.3652 0.7595 0.048 Uiso 1 1 d R
C5B C 0.9338(3) 0.3780(3) 0.7722(2) 0.0340(12) Uani 1 1 d .
H5B1 H 0.9337 0.3493 0.8048 0.041 Uiso 1 1 d R
H5B2 H 0.9739 0.3610 0.7545 0.041 Uiso 1 1 d R
C6B C 0.9339(3) 0.4654(3) 0.7799(2) 0.0328(11) Uani 1 1 d .
H6B1 H 0.9063 0.4794 0.8083 0.039 Uiso 1 1 d R
H6B2 H 0.9814 0.4853 0.7877 0.039 Uiso 1 1 d R
C7B C 0.8384(2) 0.6278(3) 0.59984(17) 0.0199(8) Uani 1 1 d .
C8B C 0.7680(2) 0.6402(3) 0.58368(17) 0.0223(9) Uani 1 1 d .
C9B C 0.7505(3) 0.6684(3) 0.53465(18) 0.0263(10) Uani 1 1 d .
H9B H 0.7036 0.6787 0.5237 0.032 Uiso 1 1 d R
C10B C 0.8006(3) 0.6817(3) 0.50173(18) 0.0275(10) Uani 1 1 d .
H10B H 0.7879 0.7015 0.4686 0.033 Uiso 1 1 d R
C11B C 0.8693(3) 0.6660(3) 0.51693(18) 0.0269(10) Uani 1 1 d .
H11B H 0.9031 0.6752 0.4939 0.032 Uiso 1 1 d R
C12B C 0.8898(2) 0.6373(3) 0.56546(17) 0.0210(9) Uani 1 1 d .
C13B C 0.7136(2) 0.6251(3) 0.62017(19) 0.0266(10) Uani 1 1 d .
H13B H 0.7318 0.5835 0.6446 0.032 Uiso 1 1 d R
C14B C 0.6453(3) 0.5945(4) 0.5932(2) 0.0367(12) Uani 1 1 d .
H144 H 0.6230 0.6365 0.5722 0.061(13) Uiso 1 1 d R
H145 H 0.6148 0.5777 0.6187 0.061(13) Uiso 1 1 d R
H146 H 0.6549 0.5498 0.5715 0.061(13) Uiso 1 1 d R
C15B C 0.6993(3) 0.6981(3) 0.6510(2) 0.0330(11) Uani 1 1 d .
H154 H 0.6834 0.7409 0.6280 0.051(11) Uiso 1 1 d R
H155 H 0.7416 0.7144 0.6712 0.051(11) Uiso 1 1 d R
H156 H 0.6637 0.6861 0.6738 0.051(11) Uiso 1 1 d R
C16B C 0.9644(2) 0.6167(3) 0.58192(18) 0.0254(9) Uani 1 1 d .
H16B H 0.9766 0.6408 0.6161 0.030 Uiso 1 1 d R
C17B C 0.9733(3) 0.5272(3) 0.5872(2) 0.0357(12) Uani 1 1 d .
H174 H 0.9434 0.5073 0.6121 0.054(12) Uiso 1 1 d R
H175 H 1.0214 0.5152 0.5986 0.054(12) Uiso 1 1 d R
H176 H 0.9610 0.5021 0.5542 0.054(12) Uiso 1 1 d R
C18B C 1.0153(3) 0.6479(3) 0.5452(3) 0.0380(13) Uani 1 1 d .
H184 H 1.0026 0.6277 0.5109 0.063(13) Uiso 1 1 d R
H185 H 1.0620 0.6306 0.5568 0.063(13) Uiso 1 1 d R
H186 H 1.0136 0.7055 0.5448 0.063(13) Uiso 1 1 d R
C19B C 0.8765(2) 0.8126(3) 0.72969(18) 0.0219(9) Uani 1 1 d .
C20B C 0.8648(2) 0.8627(3) 0.68690(18) 0.0230(9) Uani 1 1 d .
C21B C 0.8628(3) 0.9437(3) 0.6954(2) 0.0283(10) Uani 1 1 d .
H21B H 0.8540 0.9783 0.6673 0.034 Uiso 1 1 d R
C22B C 0.8733(3) 0.9747(3) 0.7443(2) 0.0284(10) Uani 1 1 d .
H22B H 0.8714 1.0299 0.7493 0.034 Uiso 1 1 d R
C23B C 0.8865(3) 0.9254(3) 0.78539(19) 0.0274(10) Uani 1 1 d .
H23B H 0.8943 0.9473 0.8185 0.033 Uiso 1 1 d R
C24B C 0.8887(3) 0.8439(3) 0.77944(19) 0.0255(9) Uani 1 1 d .
C25B C 0.8593(3) 0.8293(3) 0.63363(18) 0.0267(10) Uani 1 1 d .
H25B H 0.8385 0.7757 0.6350 0.032 Uiso 1 1 d R
C26B C 0.8142(4) 0.8779(4) 0.5950(2) 0.0449(15) Uani 1 1 d .
H264 H 0.8370 0.9279 0.5890 0.050(11) Uiso 1 1 d R
H265 H 0.7697 0.8882 0.6083 0.050(11) Uiso 1 1 d R
H266 H 0.8068 0.8486 0.5630 0.050(11) Uiso 1 1 d R
C27B C 0.9318(3) 0.8198(4) 0.6165(2) 0.0386(13) Uani 1 1 d .
H274 H 0.9286 0.7992 0.5817 0.052(12) Uiso 1 1 d R
H275 H 0.9583 0.7830 0.6393 0.052(12) Uiso 1 1 d R
H276 H 0.9550 0.8710 0.6175 0.052(12) Uiso 1 1 d R
C28B C 0.9042(3) 0.7908(3) 0.82526(19) 0.0314(11) Uani 1 1 d .
H28B H 0.9062 0.7358 0.8121 0.038 Uiso 1 1 d R
C29B C 0.8500(5) 0.7924(7) 0.8606(4) 0.105(4) Uani 1 1 d .
H294 H 0.8472 0.8453 0.8751 0.13(2) Uiso 1 1 d R
H295 H 0.8610 0.7543 0.8880 0.13(2) Uiso 1 1 d R
H296 H 0.8058 0.7787 0.8421 0.13(2) Uiso 1 1 d R
C30B C 0.9724(4) 0.8083(7) 0.8529(4) 0.114(5) Uani 1 1 d .
H304 H 1.0089 0.7937 0.8315 0.14(3) Uiso 1 1 d R
H305 H 0.9776 0.7779 0.8846 0.14(3) Uiso 1 1 d R
H306 H 0.9757 0.8646 0.8608 0.14(3) Uiso 1 1 d R
W1C W 0.555306(10) 0.639193(11) 0.379474(7) 0.02118(5) Uani 1 1 d .
O1C O 0.5823(3) 0.5103(2) 0.40087(14) 0.0449(11) Uani 1 1 d .
N1C N 0.5453(2) 0.7411(2) 0.38709(15) 0.0240(8) Uani 1 1 d .
N2C N 0.5381(2) 0.6108(2) 0.31494(14) 0.0216(7) Uani 1 1 d .
C1C C 0.4721(3) 0.6039(3) 0.4226(2) 0.0390(13) Uani 1 1 d .
H1C1 H 0.4330 0.6395 0.4152 0.052(12) Uiso 1 1 d R
H1C2 H 0.4873 0.6061 0.4590 0.052(12) Uiso 1 1 d R
H1C3 H 0.4582 0.5500 0.4133 0.052(12) Uiso 1 1 d R
C2C C 0.6651(3) 0.6415(3) 0.3994(2) 0.0338(12) Uani 1 1 d .
H2C1 H 0.6868 0.5982 0.3822 0.057(13) Uiso 1 1 d R
H2C2 H 0.6746 0.6355 0.4363 0.057(13) Uiso 1 1 d R
H2C3 H 0.6838 0.6917 0.3887 0.057(13) Uiso 1 1 d R
C3C C 0.5703(4) 0.4479(3) 0.3662(2) 0.0518(18) Uani 1 1 d .
H3C1 H 0.5975 0.4548 0.3379 0.062 Uiso 1 1 d R
H3C2 H 0.5226 0.4462 0.3535 0.062 Uiso 1 1 d R
C4C C 0.5907(4) 0.3722(4) 0.3941(2) 0.0481(16) Uani 1 1 d .
H4C1 H 0.5535 0.3327 0.3888 0.058 Uiso 1 1 d R
H4C2 H 0.6335 0.3499 0.3825 0.058 Uiso 1 1 d R
C5C C 0.6009(4) 0.3960(4) 0.4483(2) 0.0513(18) Uani 1 1 d .
H5C1 H 0.5616 0.3782 0.4666 0.062 Uiso 1 1 d R
H5C2 H 0.6434 0.3716 0.4646 0.062 Uiso 1 1 d R
C6C C 0.6067(6) 0.4796(4) 0.4506(3) 0.078(3) Uani 1 1 d .
H6C1 H 0.6551 0.4953 0.4596 0.094 Uiso 1 1 d R
H6C2 H 0.5783 0.5006 0.4768 0.094 Uiso 1 1 d R
C7C C 0.5202(2) 0.6265(3) 0.26353(16) 0.0213(9) Uani 1 1 d .
C8C C 0.4519(3) 0.6473(3) 0.24623(19) 0.0254(9) Uani 1 1 d .
C9C C 0.4383(3) 0.6696(3) 0.19580(19) 0.0299(11) Uani 1 1 d .
H9C H 0.3930 0.6855 0.1839 0.036 Uiso 1 1 d R
C10C C 0.4888(3) 0.6697(3) 0.16247(18) 0.0294(10) Uani 1 1 d .
H10C H 0.4784 0.6872 0.1285 0.035 Uiso 1 1 d R
C11C C 0.5552(3) 0.6438(3) 0.17864(19) 0.0277(10) Uani 1 1 d .
H11C H 0.5895 0.6418 0.1553 0.033 Uiso 1 1 d R
C12C C 0.5714(2) 0.6211(3) 0.22911(18) 0.0237(9) Uani 1 1 d .
C13C C 0.3955(3) 0.6420(3) 0.2824(2) 0.0311(11) Uani 1 1 d .
H13C H 0.4141 0.6650 0.3157 0.037 Uiso 1 1 d R
C14C C 0.3778(3) 0.5557(4) 0.2915(2) 0.0427(14) Uani 1 1 d .
H147 H 0.3443 0.5526 0.3170 0.047(11) Uiso 1 1 d R
H148 H 0.4197 0.5272 0.3038 0.047(11) Uiso 1 1 d R
H149 H 0.3581 0.5320 0.2596 0.047(11) Uiso 1 1 d R
C15C C 0.3306(3) 0.6879(4) 0.2640(2) 0.0450(15) Uani 1 1 d .
H157 H 0.3099 0.6646 0.2323 0.055(12) Uiso 1 1 d R
H158 H 0.3426 0.7429 0.2580 0.055(12) Uiso 1 1 d R
H159 H 0.2978 0.6855 0.2899 0.055(12) Uiso 1 1 d R
C16C C 0.6430(3) 0.5878(3) 0.24600(19) 0.0301(11) Uani 1 1 d .
H16C H 0.6380 0.5520 0.2755 0.036 Uiso 1 1 d R
C17C C 0.6728(3) 0.5388(4) 0.2046(2) 0.0436(14) Uani 1 1 d .
H177 H 0.6413 0.4956 0.1942 0.062(13) Uiso 1 1 d R
H178 H 0.7175 0.5172 0.2179 0.062(13) Uiso 1 1 d R
H179 H 0.6789 0.5725 0.1753 0.062(13) Uiso 1 1 d R
C18C C 0.6929(3) 0.6534(4) 0.2644(3) 0.0447(15) Uani 1 1 d .
H187 H 0.6998 0.6889 0.2361 0.055(12) Uiso 1 1 d R
H188 H 0.7371 0.6304 0.2774 0.055(12) Uiso 1 1 d R
H189 H 0.6735 0.6829 0.2917 0.055(12) Uiso 1 1 d R
C19C C 0.5395(2) 0.8219(3) 0.39265(17) 0.0208(8) Uani 1 1 d .
C20C C 0.5225(2) 0.8704(3) 0.34969(18) 0.0235(9) Uani 1 1 d .
C21C C 0.5174(3) 0.9512(3) 0.35651(19) 0.0269(10) Uani 1 1 d .
H21C H 0.5064 0.9843 0.3279 0.032 Uiso 1 1 d R
C22C C 0.5286(3) 0.9841(3) 0.4047(2) 0.0284(10) Uani 1 1 d .
H22C H 0.5241 1.0394 0.4090 0.034 Uiso 1 1 d R
C23C C 0.5459(3) 0.9371(3) 0.4464(2) 0.0284(10) Uani 1 1 d .
H23C H 0.5543 0.9608 0.4790 0.034 Uiso 1 1 d R
C24C C 0.5516(2) 0.8562(3) 0.44216(18) 0.0222(9) Uani 1 1 d .
C25C C 0.5122(3) 0.8340(3) 0.29715(19) 0.0304(11) Uani 1 1 d .
H25C H 0.4963 0.7786 0.3014 0.036 Uiso 1 1 d R
C26C C 0.4576(4) 0.8753(4) 0.2615(2) 0.0487(17) Uani 1 1 d .
H267 H 0.4741 0.9278 0.2531 0.067(14) Uiso 1 1 d R
H268 H 0.4150 0.8804 0.2783 0.067(14) Uiso 1 1 d R
H269 H 0.4485 0.8445 0.2302 0.067(14) Uiso 1 1 d R
C27C C 0.5800(4) 0.8300(4) 0.2735(2) 0.0473(15) Uani 1 1 d .
H277 H 0.5742 0.7996 0.2419 0.050(11) Uiso 1 1 d R
H278 H 0.6147 0.8046 0.2973 0.050(11) Uiso 1 1 d R
H279 H 0.5951 0.8834 0.2662 0.050(11) Uiso 1 1 d R
C28C C 0.5693(3) 0.8046(3) 0.48843(18) 0.0267(10) Uani 1 1 d .
H28C H 0.5910 0.7554 0.4767 0.032 Uiso 1 1 d R
C29C C 0.5036(3) 0.7817(4) 0.5118(2) 0.0414(14) Uani 1 1 d .
H297 H 0.4813 0.8291 0.5237 0.064(13) Uiso 1 1 d R
H298 H 0.5148 0.7461 0.5406 0.064(13) Uiso 1 1 d R
H299 H 0.4722 0.7551 0.4862 0.064(13) Uiso 1 1 d R
C30C C 0.6199(3) 0.8432(4) 0.5282(2) 0.0444(15) Uani 1 1 d .
H307 H 0.5983 0.8892 0.5425 0.059(13) Uiso 1 1 d R
H308 H 0.6611 0.8597 0.5124 0.059(13) Uiso 1 1 d R
H309 H 0.6329 0.8054 0.5555 0.059(13) Uiso 1 1 d R

loop_
_atom_site_aniso_label
_atom_site_aniso_U_11
_atom_site_aniso_U_22
_atom_site_aniso_U_33
_atom_site_aniso_U_23
_atom_site_aniso_U_13
_atom_site_aniso_U_12
W1A 0.02237(9) 0.02328(9) 0.01464(8) -0.00119(6) 0.00139(6) -0.00249(7)
O1A 0.038(2) 0.0283(18) 0.0232(17) -0.0063(14) -0.0014(15) -0.0050(15)
N1A 0.026(2) 0.027(2) 0.0204(19) -0.0015(15) 0.0015(16) -0.0006(16)
N2A 0.0243(19) 0.0260(19) 0.0140(17) -0.0014(14) 0.0021(14) -0.0011(15)
C1A 0.034(3) 0.030(3) 0.025(2) -0.0002(19) 0.003(2) 0.002(2)
C2A 0.023(2) 0.038(3) 0.022(2) 0.002(2) -0.0032(18) -0.003(2)
C3A 0.070(5) 0.023(3) 0.051(4) 0.003(2) 0.001(3) -0.005(3)
C4A 0.093(6) 0.025(3) 0.055(4) -0.012(3) 0.008(4) -0.010(3)
C5A 0.054(4) 0.044(3) 0.050(4) -0.024(3) 0.025(3) -0.022(3)
C6A 0.045(3) 0.044(3) 0.032(3) -0.017(2) -0.006(2) -0.005(3)
C7A 0.024(2) 0.024(2) 0.018(2) 0.0009(17) -0.0013(17) -0.0016(17)
C8A 0.025(2) 0.020(2) 0.024(2) 0.0005(17) -0.0018(18) -0.0004(17)
C9A 0.031(3) 0.027(2) 0.024(2) 0.0004(19) -0.0064(19) 0.0021(19)
C10A 0.038(3) 0.025(2) 0.021(2) 0.0011(18) -0.005(2) 0.001(2)
C11A 0.039(3) 0.030(2) 0.016(2) -0.0003(18) 0.0046(19) 0.004(2)
C12A 0.024(2) 0.024(2) 0.020(2) 0.0036(17) 0.0033(17) -0.0007(17)
C13A 0.029(2) 0.030(3) 0.028(3) -0.002(2) -0.002(2) 0.004(2)
C14A 0.041(3) 0.051(4) 0.051(4) 0.006(3) 0.005(3) 0.019(3)
C15A 0.047(3) 0.045(3) 0.029(3) 0.002(2) 0.013(2) 0.002(3)
C16A 0.023(2) 0.039(3) 0.023(2) 0.001(2) 0.0043(18) -0.001(2)
C17A 0.038(3) 0.050(4) 0.034(3) 0.001(3) 0.005(2) -0.015(3)
C18A 0.029(3) 0.061(4) 0.041(3) -0.008(3) 0.008(2) 0.001(3)
C19A 0.018(2) 0.025(2) 0.023(2) -0.0030(17) 0.0007(17) -0.0007(17)
C20A 0.021(2) 0.026(2) 0.021(2) -0.0011(17) -0.0017(17) 0.0012(17)
C21A 0.041(3) 0.027(2) 0.024(2) -0.0045(19) -0.003(2) 0.005(2)
C22A 0.051(3) 0.019(2) 0.035(3) -0.001(2) -0.001(2) 0.004(2)
C23A 0.039(3) 0.028(2) 0.022(2) 0.0052(19) 0.002(2) 0.002(2)
C24A 0.023(2) 0.029(2) 0.019(2) 0.0020(18) 0.0009(17) 0.0000(18)
C25A 0.031(2) 0.029(2) 0.020(2) -0.0020(18) -0.0025(18) 0.000(2)
C26A 0.037(3) 0.034(3) 0.028(3) 0.008(2) -0.003(2) 0.001(2)
C27A 0.047(3) 0.050(4) 0.031(3) -0.003(3) 0.008(3) 0.005(3)
C28A 0.035(3) 0.031(2) 0.017(2) -0.0004(18) 0.0010(19) -0.005(2)
C29A 0.051(4) 0.039(3) 0.031(3) -0.005(2) 0.012(3) 0.003(3)
C30A 0.044(3) 0.056(4) 0.024(3) 0.001(2) -0.005(2) -0.007(3)
W1B 0.02147(9) 0.02005(9) 0.01428(8) 0.00065(6) 0.00045(6) 0.00011(6)
O1B 0.0322(18) 0.0223(16) 0.0288(18) 0.0006(14) -0.0021(15) -0.0006(14)
N1B 0.0173(18) 0.031(2) 0.0211(19) 0.0057(16) -0.0009(14) -0.0017(15)
N2B 0.0187(17) 0.0216(18) 0.0221(19) 0.0020(14) 0.0005(14) 0.0004(14)
C1B 0.027(2) 0.032(3) 0.028(2) 0.003(2) 0.009(2) -0.0029(19)
C2B 0.020(2) 0.031(2) 0.024(2) 0.0048(19) -0.0003(17) 0.0001(18)
C3B 0.050(3) 0.022(2) 0.026(3) -0.0001(19) -0.001(2) -0.008(2)
C4B 0.057(4) 0.023(2) 0.039(3) 0.008(2) 0.001(3) -0.005(2)
C5B 0.030(3) 0.034(3) 0.038(3) 0.010(2) 0.003(2) 0.010(2)
C6B 0.036(3) 0.033(3) 0.027(3) 0.015(2) -0.006(2) 0.000(2)
C7B 0.022(2) 0.020(2) 0.017(2) -0.0006(16) 0.0005(16) -0.0020(16)
C8B 0.026(2) 0.022(2) 0.019(2) -0.0013(16) -0.0019(17) 0.0001(17)
C9B 0.030(2) 0.027(2) 0.021(2) -0.0003(18) -0.0067(18) 0.0038(19)
C10B 0.038(3) 0.029(2) 0.015(2) 0.0022(17) -0.0020(19) 0.003(2)
C11B 0.032(3) 0.026(2) 0.022(2) -0.0018(18) 0.0019(19) -0.0028(19)
C12B 0.026(2) 0.021(2) 0.016(2) -0.0025(16) 0.0000(16) -0.0020(17)
C13B 0.024(2) 0.031(2) 0.024(2) 0.0014(19) -0.0009(18) -0.0013(19)
C14B 0.030(3) 0.045(3) 0.035(3) -0.001(2) 0.002(2) -0.006(2)
C15B 0.032(3) 0.036(3) 0.032(3) 0.002(2) 0.009(2) 0.008(2)
C16B 0.027(2) 0.028(2) 0.021(2) 0.0010(18) 0.0014(18) -0.0007(19)
C17B 0.036(3) 0.031(3) 0.041(3) 0.004(2) 0.006(2) 0.005(2)
C18B 0.019(2) 0.036(3) 0.061(4) 0.010(3) 0.017(2) 0.001(2)
C19B 0.018(2) 0.026(2) 0.022(2) -0.0031(17) -0.0006(16) -0.0033(17)
C20B 0.022(2) 0.027(2) 0.019(2) 0.0005(17) -0.0014(17) -0.0041(17)
C21B 0.025(2) 0.029(2) 0.031(3) 0.001(2) 0.002(2) -0.0029(19)
C22B 0.029(2) 0.021(2) 0.035(3) -0.0052(19) 0.005(2) -0.0051(18)
C23B 0.030(2) 0.028(2) 0.025(2) -0.0051(19) 0.0060(19) -0.0007(19)
C24B 0.030(2) 0.024(2) 0.024(2) -0.0026(18) 0.0060(19) -0.0019(18)
C25B 0.033(3) 0.024(2) 0.022(2) 0.0012(18) -0.0011(19) -0.0044(19)
C26B 0.063(4) 0.039(3) 0.029(3) 0.000(2) -0.014(3) 0.006(3)
C27B 0.046(3) 0.039(3) 0.033(3) -0.007(2) 0.014(2) -0.011(3)
C28B 0.042(3) 0.030(3) 0.022(2) -0.0018(19) 0.002(2) -0.004(2)
C29B 0.074(6) 0.155(10) 0.093(7) 0.086(7) 0.051(5) 0.054(6)
C30B 0.052(5) 0.158(11) 0.125(9) 0.105(8) -0.035(5) -0.026(6)
W1C 0.02740(10) 0.02142(9) 0.01415(9) 0.00069(6) -0.00115(7) -0.00246(6)
O1C 0.089(3) 0.0226(18) 0.0210(19) 0.0017(14) -0.009(2) 0.002(2)
N1C 0.0221(19) 0.031(2) 0.0185(18) 0.0045(15) -0.0003(15) -0.0037(16)
N2C 0.0228(19) 0.0232(18) 0.0184(18) 0.0005(14) 0.0002(14) -0.0011(15)
C1C 0.049(3) 0.037(3) 0.032(3) -0.001(2) 0.016(3) -0.016(3)
C2C 0.032(3) 0.039(3) 0.028(3) -0.003(2) -0.010(2) 0.001(2)
C3C 0.094(6) 0.028(3) 0.031(3) -0.005(2) -0.005(3) 0.007(3)
C4C 0.069(5) 0.031(3) 0.043(4) 0.000(3) -0.001(3) -0.002(3)
C5C 0.093(6) 0.033(3) 0.028(3) 0.007(2) 0.006(3) 0.007(3)
C6C 0.171(10) 0.032(3) 0.027(3) 0.010(3) -0.020(4) 0.008(5)
C7C 0.026(2) 0.023(2) 0.0142(19) 0.0002(16) -0.0027(16) -0.0023(17)
C8C 0.027(2) 0.024(2) 0.024(2) -0.0022(17) -0.0033(18) 0.0030(18)
C9C 0.034(3) 0.032(3) 0.022(2) -0.0015(19) -0.0082(19) 0.006(2)
C10C 0.044(3) 0.028(2) 0.014(2) 0.0001(18) -0.0050(19) -0.001(2)
C11C 0.036(3) 0.027(2) 0.020(2) 0.0007(18) 0.0026(19) -0.005(2)
C12C 0.024(2) 0.026(2) 0.020(2) 0.0023(17) -0.0005(17) -0.0044(18)
C13C 0.026(2) 0.041(3) 0.027(3) -0.005(2) 0.001(2) 0.004(2)
C14C 0.037(3) 0.048(4) 0.044(3) -0.001(3) 0.007(3) -0.002(3)
C15C 0.037(3) 0.059(4) 0.038(3) -0.005(3) -0.004(3) 0.015(3)
C16C 0.028(2) 0.040(3) 0.023(2) 0.010(2) 0.0029(19) 0.000(2)
C17C 0.038(3) 0.059(4) 0.035(3) 0.003(3) 0.010(3) 0.009(3)
C18C 0.033(3) 0.054(4) 0.045(4) 0.006(3) -0.007(3) -0.007(3)
C19C 0.019(2) 0.023(2) 0.020(2) 0.0000(17) -0.0007(16) -0.0022(16)
C20C 0.026(2) 0.023(2) 0.021(2) 0.0012(17) -0.0007(18) -0.0023(17)
C21C 0.032(3) 0.023(2) 0.024(2) 0.0034(18) -0.0026(19) -0.0018(19)
C22C 0.035(3) 0.020(2) 0.030(3) -0.0006(18) 0.001(2) 0.0011(19)
C23C 0.030(2) 0.025(2) 0.029(3) -0.0017(19) -0.001(2) -0.0011(19)
C24C 0.021(2) 0.026(2) 0.020(2) -0.0004(17) 0.0018(17) -0.0007(17)
C25C 0.045(3) 0.023(2) 0.022(2) 0.0003(18) -0.003(2) -0.004(2)
C26C 0.067(4) 0.046(4) 0.029(3) -0.005(3) -0.020(3) 0.009(3)
C27C 0.054(4) 0.056(4) 0.033(3) -0.009(3) 0.011(3) -0.005(3)
C28C 0.032(3) 0.027(2) 0.021(2) -0.0011(18) 0.0003(19) -0.0008(19)
C29C 0.051(4) 0.045(3) 0.029(3) 0.008(2) 0.009(3) -0.007(3)
C30C 0.054(4) 0.041(3) 0.035(3) 0.006(2) -0.018(3) -0.004(3)

loop_
_atom_type_symbol
_atom_type_description
_atom_type_scat_dispersion_real
_atom_type_scat_dispersion_imag
_atom_type_scat_source
C C 0.0033 0.0016 'International Tables Vol C Tables 4.2.6.8 and 6.1.1.4'
H H 0.0000 0.0000 'International Tables Vol C Tables 4.2.6.8 and 6.1.1.4'
N N 0.0061 0.0033 'International Tables Vol C Tables 4.2.6.8 and 6.1.1.4'
O O 0.0106 0.0060 'International Tables Vol C Tables 4.2.6.8 and 6.1.1.4'
W W -0.8490 6.8722 'International Tables Vol C Tables 4.2.6.8 and 6.1.1.4'

loop_
_geom_angle_atom_site_label_1
_geom_angle_atom_site_label_2
_geom_angle_atom_site_label_3
_geom_angle
N1A W1A N2A 111.11(18)
N1A W1A C1A 97.16(19)
N2A W1A C1A 110.97(19)
N1A W1A C2A 94.03(19)
N2A W1A C2A 109.59(18)
C1A W1A C2A 130.2(2)
N1A W1A O1A 159.96(15)
N2A W1A O1A 88.79(15)
C1A W1A O1A 76.92(17)
C2A W1A O1A 76.34(17)
C3A O1A C6A 109.9(4)
C3A O1A W1A 119.8(3)
C6A O1A W1A 126.8(3)
C7A N2A W1A 154.7(3)
C19A N1A W1A 176.9(4)
O1A C3A C4A 104.9(5)
C5A C4A C3A 103.0(6)
C6A C5A C4A 101.4(5)
O1A C6A C5A 105.0(5)
N2A C7A C8A 119.1(4)
N2A C7A C12A 119.3(4)
C8A C7A C12A 121.5(4)
C9A C8A C7A 117.8(4)
C9A C8A C13A 121.6(4)
C7A C8A C13A 120.7(4)
C10A C9A C8A 121.4(5)
C9A C10A C11A 120.1(5)
C12A C11A C10A 120.9(5)
C11A C12A C7A 118.1(4)
C11A C12A C16A 121.6(4)
C7A C12A C16A 120.2(4)
C15A C13A C8A 112.1(4)
C15A C13A C14A 110.2(5)
C8A C13A C14A 112.7(4)
C12A C16A C18A 113.6(4)
C12A C16A C17A 110.5(4)
C18A C16A C17A 110.0(5)
N1A C19A C24A 119.2(4)
N1A C19A C20A 120.5(4)
C24A C19A C20A 120.3(4)
C21A C20A C19A 118.6(4)
C21A C20A C25A 120.4(4)
C19A C20A C25A 121.0(4)
C20A C21A C22A 120.6(5)
C23A C22A C21A 120.5(5)
C22A C23A C24A 121.4(5)
C23A C24A C19A 118.5(4)
C23A C24A C28A 120.2(4)
C19A C24A C28A 121.1(4)
C20A C25A C26A 110.4(4)
C20A C25A C27A 112.9(4)
C26A C25A C27A 109.9(4)
C24A C28A C29A 109.1(4)
C24A C28A C30A 113.6(5)
C29A C28A C30A 109.7(5)
N1B W1B N2B 110.79(18)
N1B W1B C2B 93.99(18)
N2B W1B C2B 108.86(18)
N1B W1B C1B 96.48(19)
N2B W1B C1B 111.83(19)
C2B W1B C1B 130.73(19)
N1B W1B O1B 159.67(15)
N2B W1B O1B 89.41(15)
C2B W1B O1B 76.53(16)
C1B W1B O1B 77.30(17)
C3B O1B C6B 108.8(4)
C3B O1B W1B 120.9(3)
C6B O1B W1B 126.5(3)
C7B N2B W1B 150.1(3)
C19B N1B W1B 178.1(4)
O1B C3B C4B 105.9(4)
C3B C4B C5B 103.4(5)
C6B C5B C4B 101.5(4)
O1B C6B C5B 105.4(4)
N2B C7B C8B 120.0(4)
N2B C7B C12B 119.3(4)
C8B C7B C12B 120.8(4)
C9B C8B C7B 118.7(4)
C9B C8B C13B 121.4(4)
C7B C8B C13B 119.9(4)
C10B C9B C8B 120.8(5)
C9B C10B C11B 120.3(4)
C10B C11B C12B 121.4(5)
C11B C12B C7B 117.8(4)
C11B C12B C16B 122.0(4)
C7B C12B C16B 120.2(4)
C8B C13B C15B 111.9(4)
C8B C13B C14B 112.9(4)
C15B C13B C14B 109.2(4)
C12B C16B C17B 110.6(4)
C12B C16B C18B 113.2(4)
C17B C16B C18B 108.8(4)
N1B C19B C24B 118.8(4)
N1B C19B C20B 120.2(4)
C24B C19B C20B 121.0(4)
C21B C20B C19B 118.0(4)
C21B C20B C25B 121.2(4)
C19B C20B C25B 120.6(4)
C22B C21B C20B 121.2(5)
C23B C22B C21B 120.1(5)
C22B C23B C24B 121.4(5)
C23B C24B C19B 118.2(5)
C23B C24B C28B 120.4(4)
C19B C24B C28B 121.3(4)
C20B C25B C27B 108.9(4)
C20B C25B C26B 113.9(4)
C27B C25B C26B 110.6(5)
C29B C28B C30B 110.3(7)
C29B C28B C24B 113.1(5)
C30B C28B C24B 112.1(5)
N1C W1C N2C 111.40(18)
N1C W1C C1C 96.8(2)
N2C W1C C1C 110.3(2)
N1C W1C C2C 94.1(2)
N2C W1C C2C 109.6(2)
C1C W1C C2C 130.9(2)
N1C W1C O1C 158.72(16)
N2C W1C O1C 89.78(16)
C1C W1C O1C 76.8(2)
C2C W1C O1C 76.0(2)
C3C O1C C6C 109.8(5)
C3C O1C W1C 122.3(3)
C6C O1C W1C 127.6(4)
C7C N2C W1C 153.0(3)
C19C N1C W1C 178.2(4)
O1C C3C C4C 107.6(5)
C5C C4C C3C 104.1(5)
C6C C5C C4C 108.5(5)
C5C C6C O1C 107.5(6)
N2C C7C C8C 120.5(4)
N2C C7C C12C 118.9(4)
C8C C7C C12C 120.6(4)
C9C C8C C7C 118.1(5)
C9C C8C C13C 122.1(5)
C7C C8C C13C 119.7(4)
C10C C9C C8C 121.8(5)
C9C C10C C11C 120.0(4)
C12C C11C C10C 120.1(5)
C11C C12C C7C 119.0(4)
C11C C12C C16C 120.0(4)
C7C C12C C16C 121.0(4)
C8C C13C C15C 113.2(5)
C8C C13C C14C 109.9(4)
C15C C13C C14C 110.3(5)
C17C C16C C18C 110.6(5)
C17C C16C C12C 112.8(4)
C18C C16C C12C 111.1(5)
N1C C19C C20C 120.4(4)
N1C C19C C24C 119.5(4)
C20C C19C C24C 120.1(4)
C21C C20C C19C 119.0(4)
C21C C20C C25C 121.1(4)
C19C C20C C25C 119.8(4)
C22C C21C C20C 120.6(5)
C23C C22C C21C 120.4(5)
C22C C23C C24C 121.8(5)
C23C C24C C19C 118.1(4)
C23C C24C C28C 121.5(4)
C19C C24C C28C 120.4(4)
C27C C25C C20C 110.3(5)
C27C C25C C26C 110.7(5)
C20C C25C C26C 113.8(5)
C24C C28C C30C 113.1(4)
C24C C28C C29C 109.6(4)
C30C C28C C29C 110.3(5)

loop_
_geom_bond_atom_site_label_1
_geom_bond_atom_site_label_2
_geom_bond_distance
W1A N1A 1.764(4)
W1A N2A 1.784(4)
W1A C1A 2.157(5)
W1A C2A 2.159(5)
W1A O1A 2.322(3)
O1A C3A 1.436(7)
O1A C6A 1.458(6)
N2A C7A 1.391(6)
N1A C19A 1.387(6)
C3A C4A 1.518(9)
C4A C5A 1.521(10)
C5A C6A 1.490(9)
C7A C8A 1.411(6)
C7A C12A 1.417(6)
C8A C9A 1.393(7)
C8A C13A 1.520(7)
C9A C10A 1.386(7)
C10A C11A 1.396(7)
C11A C12A 1.389(6)
C12A C16A 1.520(7)
C13A C15A 1.516(8)
C13A C14A 1.532(7)
C16A C18A 1.522(7)
C16A C17A 1.538(8)
C19A C24A 1.418(6)
C19A C20A 1.424(6)
C20A C21A 1.388(7)
C20A C25A 1.519(7)
C21A C22A 1.395(7)
C22A C23A 1.373(7)
C23A C24A 1.386(7)
C24A C28A 1.512(7)
C25A C26A 1.524(7)
C25A C27A 1.533(7)
C28A C29A 1.528(8)
C28A C30A 1.530(7)
W1B N1B 1.746(4)
W1B N2B 1.771(4)
W1B C2B 2.151(5)
W1B C1B 2.173(5)
W1B O1B 2.305(3)
O1B C3B 1.455(6)
O1B C6B 1.472(6)
N2B C7B 1.396(6)
N1B C19B 1.395(6)
C3B C4B 1.515(7)
C4B C5B 1.532(8)
C5B C6B 1.499(8)
C7B C8B 1.415(6)
C7B C12B 1.421(6)
C8B C9B 1.394(6)
C8B C13B 1.519(7)
C9B C10B 1.383(7)
C10B C11B 1.389(7)
C11B C12B 1.395(6)
C12B C16B 1.521(7)
C13B C15B 1.525(7)
C13B C14B 1.542(7)
C16B C17B 1.536(7)
C16B C18B 1.542(7)
C19B C24B 1.417(6)
C19B C20B 1.417(6)
C20B C21B 1.395(7)
C20B C25B 1.511(7)
C21B C22B 1.392(7)
C22B C23B 1.377(7)
C23B C24B 1.394(7)
C24B C28B 1.517(7)
C25B C27B 1.532(8)
C25B C26B 1.527(7)
C28B C29B 1.471(9)
C28B C30B 1.489(10)
W1C N1C 1.757(4)
W1C N2C 1.773(4)
W1C C1C 2.151(5)
W1C C2C 2.159(5)
W1C O1C 2.311(4)
O1C C3C 1.407(7)
O1C C6C 1.453(7)
N2C C7C 1.397(6)
N1C C19C 1.386(6)
C3C C4C 1.517(8)
C4C C5C 1.482(9)
C5C C6C 1.425(9)
C7C C8C 1.412(6)
C7C C12C 1.413(7)
C8C C9C 1.387(7)
C8C C13C 1.525(7)
C9C C10C 1.379(8)
C10C C11C 1.397(7)
C11C C12C 1.396(6)
C12C C16C 1.536(7)
C13C C15C 1.527(7)
C13C C14C 1.531(8)
C16C C17C 1.529(8)
C16C C18C 1.529(8)
C19C C20C 1.417(6)
C19C C24C 1.432(6)
C20C C21C 1.390(7)
C20C C25C 1.516(7)
C21C C22C 1.390(7)
C22C C23C 1.378(7)
C23C C24C 1.384(7)
C24C C28C 1.518(7)
C25C C27C 1.515(8)
C25C C26C 1.527(8)
C28C C30C 1.522(7)
C28C C29C 1.524(8)
